data_4003176
loop_
_publ_author_name
'Khatua, Sajal'
'Goswami, Soumyabrata'
'Biswas, Soumava'
'Tomar, Kapil'
'Jena, Himanshu Sekhar'
'Konar, Sanjit'

_publ_section_title
;
 Stable Multiresponsive Luminescent MOF for Colorimetric Detection of
 Small Molecules in Selective and Reversible Manner
;
_journal_issue 15
_journal_name_full 'Chemistry of Materials'
_journal_page_first 5349
_journal_paper_doi 10.1021/acs.chemmater.5b01773
_journal_volume 27
_journal_year 2015
_chemical_formula_moiety 'C22 H17 Cu I N3 O, 0.5(C6 H4 N2 O4)'
_chemical_formula_sum 'C25 H19 Cu I N4 O3'
_chemical_formula_weight 613.89
_space_group_IT_number 15
_space_group_name_Hall '-C 2yc'
_space_group_name_H-M_alt 'C 1 2/c 1'
_symmetry_cell_setting monoclinic
_symmetry_space_group_name_Hall '-C 2yc'
_symmetry_space_group_name_H-M 'C 1 2/c 1'
_atom_sites_solution_hydrogens geom
_atom_sites_solution_primary direct
_atom_sites_solution_secondary difmap
_audit_creation_method SHELXL-97
_cell_angle_alpha 90.00
_cell_angle_beta 112.570(3)
_cell_angle_gamma 90.00
_cell_formula_units_Z 8
_cell_length_a 23.6086(15)
_cell_length_b 12.9371(8)
_cell_length_c 17.5536(11)
_cell_measurement_reflns_used 114
_cell_measurement_temperature 140(2)
_cell_measurement_theta_max 28.14
_cell_measurement_theta_min 2.26
_cell_volume 4950.7(5)
_computing_cell_refinement 'Bruker Kappa Apex'
_computing_data_collection 'Bruker Kappa Apex'
_computing_data_reduction 'Bruker SAINT'
_computing_molecular_graphics 'Bruker SHELXTL'
_computing_publication_material 'Bruker SHELXTL'
_computing_structure_refinement 'SHELXL-97 (Sheldrick, 2008)'
_computing_structure_solution 'SHELXS-97 (Sheldrick, 2008)'
_diffrn_ambient_temperature 140(2)
_diffrn_measured_fraction_theta_full 0.987
_diffrn_measured_fraction_theta_max 0.987
_diffrn_measurement_device_type 'CCD area detector'
_diffrn_measurement_method 'phi omega scans'
_diffrn_radiation_monochromator graphite
_diffrn_radiation_source 'fine-focus sealed tube'
_diffrn_radiation_type MoK\a
_diffrn_radiation_wavelength 0.71073
_diffrn_reflns_av_R_equivalents 0.0000
_diffrn_reflns_av_sigmaI/netI 0.1096
_diffrn_reflns_limit_h_max 29
_diffrn_reflns_limit_h_min -31
_diffrn_reflns_limit_k_max 17
_diffrn_reflns_limit_k_min 0
_diffrn_reflns_limit_l_max 21
_diffrn_reflns_limit_l_min 0
_diffrn_reflns_number 5462
_diffrn_reflns_theta_full 28.31
_diffrn_reflns_theta_max 28.31
_diffrn_reflns_theta_min 1.83
_exptl_absorpt_coefficient_mu 2.163
_exptl_absorpt_correction_T_max 0.805
_exptl_absorpt_correction_T_min 0.721
_exptl_absorpt_correction_type multi-scan
_exptl_absorpt_process_details '(SADABS; Bruker, 2000)'
_exptl_crystal_colour black
_exptl_crystal_density_diffrn 1.647
_exptl_crystal_density_method 'not measured'
_exptl_crystal_description block
_exptl_crystal_F_000 2424
_exptl_crystal_size_max 0.16
_exptl_crystal_size_mid 0.13
_exptl_crystal_size_min 0.10
_refine_diff_density_max 0.768
_refine_diff_density_min -0.472
_refine_diff_density_rms 0.111
_refine_ls_extinction_method none
_refine_ls_goodness_of_fit_ref 0.950
_refine_ls_hydrogen_treatment constr
_refine_ls_matrix_type full
_refine_ls_number_parameters 308
_refine_ls_number_reflns 5462
_refine_ls_number_restraints 0
_refine_ls_restrained_S_all 0.950
_refine_ls_R_factor_all 0.1432
_refine_ls_R_factor_gt 0.0553
_refine_ls_shift/su_max 0.001
_refine_ls_shift/su_mean 0.000
_refine_ls_structure_factor_coef Fsqd
_refine_ls_weighting_details 'calc w=1/[\s^2^(Fo^2^)+(0.0592P)^2^+0.0000P] where P=(Fo^2^+2Fc^2^)/3'
_refine_ls_weighting_scheme calc
_refine_ls_wR_factor_gt 0.1076
_refine_ls_wR_factor_ref 0.1353
_reflns_number_gt 2684
_reflns_number_total 5462
_reflns_threshold_expression >2sigma(I)
_cod_data_source_file cm5b01773_si_011.cif
_cod_data_source_block complex_1m
_cod_original_sg_symbol_H-M 'C 2/c'
_cod_database_code 4003176

loop_
_symmetry_equiv_pos_as_xyz
'x, y, z'
'-x, y, -z+1/2'
'x+1/2, y+1/2, z'
'-x+1/2, y+1/2, -z+1/2'
'-x, -y, -z'
'x, -y, z-1/2'
'-x+1/2, -y+1/2, -z'
'x+1/2, -y+1/2, z-1/2'

loop_
_atom_site_label
_atom_site_type_symbol
_atom_site_fract_x
_atom_site_fract_y
_atom_site_fract_z
_atom_site_U_iso_or_equiv
_atom_site_adp_type
_atom_site_occupancy
_atom_site_symmetry_multiplicity
_atom_site_calc_flag
_atom_site_refinement_flags
I1 I 1.047225(19) 0.86428(4) 0.46318(3) 0.05200(18) Uani 1 1 d .
Cu1 Cu 0.99678(3) 1.04983(6) 0.43336(5) 0.0477(3) Uani 1 1 d .
C16 C 0.6624(4) 0.7561(6) -0.2255(5) 0.077(3) Uani 1 1 d .
H16 H 0.6246 0.7432 -0.2678 0.092 Uiso 1 1 calc R
C15 C 0.6671(4) 0.8306(6) -0.1677(5) 0.069(2) Uani 1 1 d .
H15 H 0.6321 0.8664 -0.1709 0.083 Uiso 1 1 calc R
C12 C 0.6544(3) 1.2601(6) 0.0320(4) 0.068(2) Uani 1 1 d .
H12 H 0.6862 1.2560 0.0836 0.082 Uiso 1 1 calc R
C7 C 0.7779(3) 0.9469(5) 0.0294(4) 0.0412(15) Uani 1 1 d .
H7 H 0.8074 0.8950 0.0455 0.049 Uiso 1 1 calc R
C11 C 0.6508(3) 1.1882(5) -0.0284(4) 0.0423(16) Uani 1 1 d .
C6 C 0.7834(3) 1.0296(5) 0.0814(4) 0.0374(15) Uani 1 1 d .
C9 C 0.6873(3) 1.0207(5) -0.0654(4) 0.0463(17) Uani 1 1 d .
H9 H 0.6538 1.0206 -0.1155 0.056 Uiso 1 1 calc R
C14 C 0.7227(3) 0.8539(5) -0.1048(4) 0.0447(16) Uani 1 1 d .
C3 C 0.8347(3) 1.0381(5) 0.1636(4) 0.0381(15) Uani 1 1 d .
C8 C 0.7293(3) 0.9395(5) -0.0463(4) 0.0407(15) Uani 1 1 d .
C13 C 0.6038(3) 1.2035(6) -0.1042(4) 0.0571(19) Uani 1 1 d .
H13 H 0.5993 1.1598 -0.1482 0.069 Uiso 1 1 calc R
C1 C 0.9295(3) 0.9811(6) 0.2653(4) 0.058(2) Uani 1 1 d .
H1 H 0.9626 0.9359 0.2795 0.070 Uiso 1 1 calc R
C10 C 0.6949(3) 1.1015(5) -0.0104(4) 0.0421(16) Uani 1 1 d .
C2 C 0.8844(3) 0.9733(6) 0.1871(4) 0.056(2) Uani 1 1 d .
H2 H 0.8878 0.9241 0.1505 0.067 Uiso 1 1 calc R
C4 C 0.8342(3) 1.1112(5) 0.2199(4) 0.0528(19) Uani 1 1 d .
H4 H 0.8022 1.1586 0.2065 0.063 Uiso 1 1 calc R
C18 C 0.7681(3) 0.7189(6) -0.1579(5) 0.0560(19) Uani 1 1 d .
H18 H 0.8027 0.6808 -0.1532 0.067 Uiso 1 1 calc R
C19 C 0.7722(3) 0.7946(5) -0.1008(4) 0.0497(17) Uani 1 1 d .
H19 H 0.8098 0.8061 -0.0579 0.060 Uiso 1 1 calc R
C5 C 0.8819(3) 1.1140(5) 0.2972(4) 0.0544(19) Uani 1 1 d .
H5 H 0.8810 1.1647 0.3343 0.065 Uiso 1 1 calc R
C17 C 0.7135(4) 0.6998(6) -0.2212(4) 0.061(2) Uani 1 1 d .
O1 O 0.7031(3) 0.6269(4) -0.2812(3) 0.0809(17) Uani 1 1 d .
N2 N 0.7425(2) 1.1070(4) 0.0626(3) 0.0403(13) Uani 1 1 d .
N1 N 0.9286(2) 1.0479(4) 0.3208(3) 0.0472(14) Uani 1 1 d .
C20 C 0.7541(4) 0.5655(8) -0.2773(6) 0.104(3) Uani 1 1 d .
H20A H 0.7862 0.6094 -0.2797 0.156 Uiso 1 1 calc R
H20B H 0.7417 0.5183 -0.3230 0.156 Uiso 1 1 calc R
H20C H 0.7689 0.5272 -0.2266 0.156 Uiso 1 1 calc R
N3 N 1.0651(2) 1.1513(4) 0.4437(3) 0.0452(14) Uani 1 1 d .
C21 C 1.0634(3) 1.2152(6) 0.3863(4) 0.0519(18) Uani 1 1 d .
H21 H 1.0327 1.2059 0.3343 0.062 Uiso 1 1 calc R
C22 C 1.1108(3) 1.1615(6) 0.5159(4) 0.066(2) Uani 1 1 d .
H22 H 1.1141 1.1148 0.5576 0.079 Uiso 1 1 calc R
N5 N 0.4444(4) 0.0485(7) 0.8288(4) 0.087(2) Uani 1 1 d .
C25 C 0.4734(4) 0.0243(6) 0.9200(5) 0.073(2) Uani 1 1 d .
O3 O 0.4468(4) -0.0112(6) 0.7812(4) 0.159(4) Uani 1 1 d .
O4 O 0.4218(5) 0.1291(7) 0.8111(4) 0.167(4) Uani 1 1 d .
C23 C 0.4774(5) 0.0964(7) 0.9740(6) 0.123(5) Uani 1 1 d .
H23 H 0.4623 0.1625 0.9572 0.148 Uiso 1 1 calc R
C24 C 0.4953(5) -0.0715(8) 0.9431(6) 0.120(4) Uani 1 1 d .
H24 H 0.4921 -0.1212 0.9033 0.144 Uiso 1 1 calc R

loop_
_atom_site_aniso_label
_atom_site_aniso_U_11
_atom_site_aniso_U_22
_atom_site_aniso_U_33
_atom_site_aniso_U_23
_atom_site_aniso_U_13
_atom_site_aniso_U_12
I1 0.0505(3) 0.0505(3) 0.0562(3) -0.0020(3) 0.0218(2) 0.0051(2)
Cu1 0.0427(4) 0.0499(5) 0.0443(5) -0.0029(4) 0.0097(4) -0.0073(4)
C16 0.093(6) 0.052(5) 0.054(5) -0.023(4) -0.005(5) 0.001(5)
C15 0.068(5) 0.054(5) 0.062(5) -0.011(4) -0.002(4) 0.010(4)
C12 0.057(4) 0.081(6) 0.042(4) -0.009(4) -0.008(4) 0.030(4)
C7 0.041(4) 0.037(4) 0.045(4) 0.008(3) 0.016(3) 0.006(3)
C11 0.046(4) 0.045(4) 0.033(4) -0.003(3) 0.013(3) 0.005(3)
C6 0.035(3) 0.043(4) 0.031(4) -0.002(3) 0.009(3) -0.002(3)
C9 0.046(4) 0.050(4) 0.036(4) -0.002(3) 0.008(3) 0.000(3)
C14 0.055(4) 0.036(4) 0.040(4) -0.001(3) 0.015(4) -0.003(4)
C3 0.042(4) 0.037(4) 0.040(4) 0.000(3) 0.021(3) 0.000(3)
C8 0.050(4) 0.034(4) 0.037(4) 0.001(3) 0.015(3) 0.002(3)
C13 0.067(5) 0.061(5) 0.035(4) -0.002(4) 0.009(4) 0.013(4)
C1 0.039(4) 0.084(6) 0.041(4) -0.015(4) 0.004(4) 0.028(4)
C10 0.038(4) 0.047(4) 0.037(4) 0.008(3) 0.010(3) 0.005(3)
C2 0.048(4) 0.074(5) 0.047(5) -0.013(4) 0.018(4) 0.016(4)
C4 0.047(4) 0.049(5) 0.052(5) -0.001(4) 0.007(4) 0.013(3)
C18 0.066(5) 0.052(5) 0.064(5) 0.000(4) 0.041(4) -0.005(4)
C19 0.059(4) 0.043(4) 0.054(5) -0.004(4) 0.029(4) -0.005(4)
C5 0.057(5) 0.045(4) 0.053(5) -0.010(4) 0.013(4) 0.000(4)
C17 0.101(6) 0.042(5) 0.042(5) -0.005(4) 0.028(5) -0.007(5)
O1 0.135(5) 0.061(4) 0.050(3) -0.020(3) 0.040(3) -0.014(4)
N2 0.041(3) 0.043(3) 0.035(3) -0.002(2) 0.012(3) 0.002(3)
N1 0.041(3) 0.048(3) 0.047(3) -0.006(3) 0.012(3) -0.002(3)
C20 0.140(8) 0.095(7) 0.118(8) -0.057(7) 0.095(7) -0.035(7)
N3 0.040(3) 0.054(4) 0.033(3) 0.000(3) 0.004(3) -0.006(3)
C21 0.052(4) 0.059(5) 0.031(4) -0.006(4) 0.002(3) -0.020(4)
C22 0.072(5) 0.071(6) 0.043(5) 0.014(4) 0.010(4) -0.024(4)
N5 0.116(6) 0.066(5) 0.039(5) 0.001(4) -0.015(4) -0.008(5)
C25 0.090(6) 0.050(5) 0.058(6) -0.005(4) 0.003(5) 0.000(5)
O3 0.257(10) 0.122(7) 0.049(4) -0.011(5) 0.005(5) 0.004(7)
O4 0.263(11) 0.110(6) 0.071(5) 0.031(5) 0.001(6) 0.061(7)
C23 0.205(12) 0.061(6) 0.055(6) 0.003(5) -0.003(7) 0.057(7)
C24 0.181(10) 0.079(7) 0.067(7) -0.021(6) 0.011(7) 0.042(7)

loop_
_atom_type_symbol
_atom_type_description
_atom_type_scat_dispersion_real
_atom_type_scat_dispersion_imag
_atom_type_scat_source
C C 0.0033 0.0016 'International Tables Vol C Tables 4.2.6.8 and 6.1.1.4'
H H 0.0000 0.0000 'International Tables Vol C Tables 4.2.6.8 and 6.1.1.4'
N N 0.0061 0.0033 'International Tables Vol C Tables 4.2.6.8 and 6.1.1.4'
O O 0.0106 0.0060 'International Tables Vol C Tables 4.2.6.8 and 6.1.1.4'
Cu Cu 0.3201 1.2651 'International Tables Vol C Tables 4.2.6.8 and 6.1.1.4'
I I -0.4742 1.8119 'International Tables Vol C Tables 4.2.6.8 and 6.1.1.4'

loop_
_geom_angle_atom_site_label_1
_geom_angle_atom_site_label_2
_geom_angle_atom_site_label_3
_geom_angle
_geom_angle_site_symmetry_1
_geom_angle_site_symmetry_3
Cu1 I1 Cu1 59.37(3) . 5_776
N1 Cu1 N3 113.8(2) . .
N1 Cu1 Cu1 128.30(15) . 5_776
N3 Cu1 Cu1 117.71(16) . 5_776
N1 Cu1 I1 108.25(17) . .
N3 Cu1 I1 106.70(15) . .
Cu1 Cu1 I1 60.61(3) 5_776 .
N1 Cu1 I1 107.50(16) . 5_776
N3 Cu1 I1 100.00(15) . 5_776
Cu1 Cu1 I1 60.02(3) 5_776 5_776
I1 Cu1 I1 120.63(3) . 5_776
C15 C16 C17 120.4(7) . .
C15 C16 H16 119.8 . .
C17 C16 H16 119.8 . .
C16 C15 C14 121.6(7) . .
C16 C15 H15 119.2 . .
C14 C15 H15 119.2 . .
C11 C12 C22 120.6(6) . 8_475
C11 C12 H12 119.7 . .
C22 C12 H12 119.7 8_475 .
C6 C7 C8 121.3(6) . .
C6 C7 H7 119.3 . .
C8 C7 H7 119.3 . .
C13 C11 C12 115.5(6) . .
C13 C11 C10 123.6(6) . .
C12 C11 C10 120.9(6) . .
N2 C6 C7 122.7(5) . .
N2 C6 C3 115.1(5) . .
C7 C6 C3 122.2(6) . .
C10 C9 C8 120.7(6) . .
C10 C9 H9 119.6 . .
C8 C9 H9 119.6 . .
C19 C14 C15 116.5(7) . .
C19 C14 C8 121.4(6) . .
C15 C14 C8 122.1(6) . .
C2 C3 C4 116.6(6) . .
C2 C3 C6 122.1(6) . .
C4 C3 C6 121.3(6) . .
C7 C8 C9 115.4(6) . .
C7 C8 C14 123.1(6) . .
C9 C8 C14 121.5(6) . .
C11 C13 C21 119.1(6) . 8_475
C11 C13 H13 120.5 . .
C21 C13 H13 120.5 8_475 .
N1 C1 C2 124.2(6) . .
N1 C1 H1 117.9 . .
C2 C1 H1 117.9 . .
N2 C10 C9 122.7(6) . .
N2 C10 C11 115.2(6) . .
C9 C10 C11 122.1(6) . .
C3 C2 C1 119.9(6) . .
C3 C2 H2 120.0 . .
C1 C2 H2 120.0 . .
C3 C4 C5 119.6(6) . .
C3 C4 H4 120.2 . .
C5 C4 H4 120.2 . .
C17 C18 C19 120.1(7) . .
C17 C18 H18 119.9 . .
C19 C18 H18 119.9 . .
C18 C19 C14 122.5(7) . .
C18 C19 H19 118.7 . .
C14 C19 H19 118.7 . .
N1 C5 C4 123.4(6) . .
N1 C5 H5 118.3 . .
C4 C5 H5 118.3 . .
C18 C17 O1 126.0(8) . .
C18 C17 C16 118.8(7) . .
O1 C17 C16 115.2(8) . .
C17 O1 C20 116.9(7) . .
C6 N2 C10 117.0(5) . .
C1 N1 C5 116.2(5) . .
C1 N1 Cu1 120.2(4) . .
C5 N1 Cu1 123.6(5) . .
O1 C20 H20A 109.5 . .
O1 C20 H20B 109.5 . .
H20A C20 H20B 109.5 . .
O1 C20 H20C 109.5 . .
H20A C20 H20C 109.5 . .
H20B C20 H20C 109.5 . .
C21 N3 C22 116.9(6) . .
C21 N3 Cu1 123.9(4) . .
C22 N3 Cu1 118.7(5) . .
N3 C21 C13 125.3(6) . 8_576
N3 C21 H21 117.3 . .
C13 C21 H21 117.3 8_576 .
N3 C22 C12 122.4(7) . 8_576
N3 C22 H22 118.8 . .
C12 C22 H22 118.8 8_576 .
O3 N5 O4 123.6(9) . .
O3 N5 C25 119.9(8) . .
O4 N5 C25 116.5(9) . .
C23 C25 C24 121.9(8) . .
C23 C25 N5 119.7(8) . .
C24 C25 N5 118.4(8) . .
C25 C23 C24 118.0(8) . 5_657
C25 C23 H23 121.0 . .
C24 C23 H23 121.0 5_657 .
C25 C24 C23 120.1(9) . 5_657
C25 C24 H24 120.0 . .
C23 C24 H24 120.0 5_657 .

loop_
_geom_bond_atom_site_label_1
_geom_bond_atom_site_label_2
_geom_bond_distance
_geom_bond_site_symmetry_2
I1 Cu1 2.6412(9) .
I1 Cu1 2.6569(9) 5_776
Cu1 N1 2.014(5) .
Cu1 N3 2.032(5) .
Cu1 Cu1 2.6238(16) 5_776
Cu1 I1 2.6571(9) 5_776
C16 C15 1.373(9) .
C16 C17 1.387(10) .
C16 H16 0.9300 .
C15 C14 1.386(9) .
C15 H15 0.9300 .
C12 C11 1.387(9) .
C12 C22 1.395(9) 8_475
C12 H12 0.9300 .
C7 C6 1.380(8) .
C7 C8 1.387(8) .
C7 H7 0.9300 .
C11 C13 1.382(8) .
C11 C10 1.479(9) .
C6 N2 1.341(7) .
C6 C3 1.490(8) .
C9 C10 1.387(8) .
C9 C8 1.393(8) .
C9 H9 0.9300 .
C14 C19 1.378(8) .
C14 C8 1.477(8) .
C3 C2 1.370(8) .
C3 C4 1.371(8) .
C13 C21 1.385(9) 8_475
C13 H13 0.9300 .
C1 N1 1.308(8) .
C1 C2 1.380(8) .
C1 H1 0.9300 .
C10 N2 1.344(7) .
C2 H2 0.9300 .
C4 C5 1.392(9) .
C4 H4 0.9300 .
C18 C17 1.364(9) .
C18 C19 1.377(8) .
C18 H18 0.9300 .
C19 H19 0.9300 .
C5 N1 1.329(8) .
C5 H5 0.9300 .
C17 O1 1.364(8) .
O1 C20 1.422(10) .
C20 H20A 0.9600 .
C20 H20B 0.9600 .
C20 H20C 0.9600 .
N3 C21 1.294(8) .
N3 C22 1.318(8) .
C21 C13 1.385(9) 8_576
C21 H21 0.9300 .
C22 C12 1.395(9) 8_576
C22 H22 0.9300 .
N5 O3 1.156(9) .
N5 O4 1.158(9) .
N5 C25 1.513(10) .
C25 C23 1.308(11) .
C25 C24 1.344(12) .
C23 C24 1.385(11) 5_657
C23 H23 0.9300 .
C24 C23 1.385(11) 5_657
C24 H24 0.9300 .

loop_
_geom_torsion_atom_site_label_1
_geom_torsion_atom_site_label_2
_geom_torsion_atom_site_label_3
_geom_torsion_atom_site_label_4
_geom_torsion
_geom_torsion_site_symmetry_1
_geom_torsion_site_symmetry_4
Cu1 I1 Cu1 N1 -124.28(16) 5_776 .
Cu1 I1 Cu1 N3 112.85(17) 5_776 .
Cu1 I1 Cu1 I1 0.0 5_776 5_776
C17 C16 C15 C14 1.5(12) . .
C22 C12 C11 C13 3.0(11) 8_475 .
C22 C12 C11 C10 -176.6(7) 8_475 .
C8 C7 C6 N2 0.3(9) . .
C8 C7 C6 C3 179.0(5) . .
C16 C15 C14 C19 -3.3(10) . .
C16 C15 C14 C8 175.0(7) . .
N2 C6 C3 C2 -170.9(6) . .
C7 C6 C3 C2 10.4(9) . .
N2 C6 C3 C4 9.6(8) . .
C7 C6 C3 C4 -169.1(6) . .
C6 C7 C8 C9 0.0(9) . .
C6 C7 C8 C14 178.2(6) . .
C10 C9 C8 C7 -0.6(9) . .
C10 C9 C8 C14 -178.8(6) . .
C19 C14 C8 C7 -20.8(9) . .
C15 C14 C8 C7 161.0(7) . .
C19 C14 C8 C9 157.3(6) . .
C15 C14 C8 C9 -20.9(10) . .
C12 C11 C13 C21 -2.2(10) . 8_475
C10 C11 C13 C21 177.4(6) . 8_475
C8 C9 C10 N2 0.9(10) . .
C8 C9 C10 C11 -179.3(6) . .
C13 C11 C10 N2 170.9(6) . .
C12 C11 C10 N2 -9.5(9) . .
C13 C11 C10 C9 -8.9(10) . .
C12 C11 C10 C9 170.7(6) . .
C4 C3 C2 C1 2.5(10) . .
C6 C3 C2 C1 -177.0(6) . .
N1 C1 C2 C3 -0.1(11) . .
C2 C3 C4 C5 -2.0(9) . .
C6 C3 C4 C5 177.5(6) . .
C17 C18 C19 C14 -0.4(10) . .
C15 C14 C19 C18 2.8(9) . .
C8 C14 C19 C18 -175.5(6) . .
C3 C4 C5 N1 -0.9(10) . .
C19 C18 C17 O1 -179.5(6) . .
C19 C18 C17 C16 -1.5(10) . .
C15 C16 C17 C18 1.0(11) . .
C15 C16 C17 O1 179.1(7) . .
C18 C17 O1 C20 -0.1(10) . .
C16 C17 O1 C20 -178.2(7) . .
C7 C6 N2 C10 -0.1(8) . .
C3 C6 N2 C10 -178.8(5) . .
C9 C10 N2 C6 -0.5(9) . .
C11 C10 N2 C6 179.7(5) . .
C2 C1 N1 C5 -2.7(10) . .
C2 C1 N1 Cu1 179.2(6) . .
C4 C5 N1 C1 3.2(10) . .
C4 C5 N1 Cu1 -178.7(5) . .
N3 Cu1 N1 C1 93.7(5) . .
Cu1 Cu1 N1 C1 -91.3(5) 5_776 .
I1 Cu1 N1 C1 -24.7(5) . .
I1 Cu1 N1 C1 -156.5(5) 5_776 .
N3 Cu1 N1 C5 -84.3(5) . .
Cu1 Cu1 N1 C5 90.7(5) 5_776 .
I1 Cu1 N1 C5 157.3(5) . .
I1 Cu1 N1 C5 25.5(5) 5_776 .
N1 Cu1 N3 C21 5.3(6) . .
Cu1 Cu1 N3 C21 -170.3(5) 5_776 .
I1 Cu1 N3 C21 124.6(5) . .
I1 Cu1 N3 C21 -109.0(5) 5_776 .
N1 Cu1 N3 C22 177.3(5) . .
Cu1 Cu1 N3 C22 1.8(6) 5_776 .
I1 Cu1 N3 C22 -63.3(5) . .
I1 Cu1 N3 C22 63.0(5) 5_776 .
C22 N3 C21 C13 -3.6(10) . 8_576
Cu1 N3 C21 C13 168.5(5) . 8_576
C21 N3 C22 C12 2.7(11) . 8_576
Cu1 N3 C22 C12 -169.9(6) . 8_576
O3 N5 C25 C23 171.5(11) . .
O4 N5 C25 C23 -6.8(15) . .
O3 N5 C25 C24 -7.6(15) . .
O4 N5 C25 C24 174.1(11) . .
C24 C25 C23 C24 0(2) . 5_657
N5 C25 C23 C24 -179.5(9) . 5_657
C23 C25 C24 C23 0(2) . 5_657
N5 C25 C24 C23 179.5(10) . 5_657
